data_4076525
loop_
_publ_author_name
'Kubo, Kazuyuki'
'Kawanaka, Tomohiro'
'Tomioka, Masao'
'Mizuta, Tsutomu'

_publ_section_title
;
 Synthesis and Crystal Structures ofP-Iron-Substituted Phosphinoborane
 Monomers
;
_journal_issue 5
_journal_name_full Organometallics
_journal_page_first 2026
_journal_paper_doi 10.1021/om201287s
_journal_volume 31
_journal_year 2012
_chemical_formula_sum 'C31 H32 B Fe O2 P'
_chemical_formula_weight 534.20
_chemical_name_systematic
; 
 ? 
;
_space_group_IT_number 14
_symmetry_cell_setting monoclinic
_symmetry_space_group_name_Hall '-P 2yn'
_symmetry_space_group_name_H-M 'P 1 21/n 1'
_atom_sites_solution_hydrogens geom
_atom_sites_solution_primary direct
_atom_sites_solution_secondary difmap
_audit_creation_method SHELXL-97
_cell_angle_alpha 90.00
_cell_angle_beta 96.798(2)
_cell_angle_gamma 90.00
_cell_formula_units_Z 4
_cell_length_a 10.2719(17)
_cell_length_b 18.659(3)
_cell_length_c 14.278(2)
_cell_measurement_reflns_used 3525
_cell_measurement_temperature 173
_cell_measurement_theta_max 25.73
_cell_measurement_theta_min 2.28
_cell_volume 2717.3(7)
_computing_cell_refinement 'APEX2 (Bruker AXS, 2006)'
_computing_data_collection 'APEX2 (Bruker AXS, 2006)'
_computing_data_reduction 'SAINT (Bruker AXS, 2004)'
_computing_structure_refinement 'SHELXL-97 (Sheldrick, 1997)'
_computing_structure_solution 'SHELXS-97 (Sheldrick, 1997)'
_diffrn_ambient_temperature 173
_diffrn_detector_area_resol_mean 8.333
_diffrn_measured_fraction_theta_full 0.976
_diffrn_measured_fraction_theta_max 0.976
_diffrn_measurement_device_type 'Bruker APEXII CCD area detector'
_diffrn_measurement_method 'phi and omega scans'
_diffrn_radiation_monochromator 'Bruker Helios multilayer confocal mirror'
_diffrn_radiation_source 'Bruker TXS fine-focus rotating anode'
_diffrn_radiation_type MoK\a
_diffrn_radiation_wavelength 0.71073
_diffrn_reflns_av_R_equivalents 0.0376
_diffrn_reflns_av_sigmaI/netI 0.0561
_diffrn_reflns_limit_h_max 12
_diffrn_reflns_limit_h_min -13
_diffrn_reflns_limit_k_max 15
_diffrn_reflns_limit_k_min -24
_diffrn_reflns_limit_l_max 15
_diffrn_reflns_limit_l_min -18
_diffrn_reflns_number 14715
_diffrn_reflns_theta_full 27.48
_diffrn_reflns_theta_max 27.48
_diffrn_reflns_theta_min 1.80
_exptl_absorpt_coefficient_mu 0.640
_exptl_absorpt_correction_T_max 0.9566
_exptl_absorpt_correction_T_min 0.9388
_exptl_absorpt_correction_type empirical
_exptl_absorpt_process_details
;
SADABS Sheldrick 1996
;
_exptl_crystal_colour 'deep red'
_exptl_crystal_density_diffrn 1.306
_exptl_crystal_density_method 'not measured'
_exptl_crystal_description block
_exptl_crystal_F_000 1120
_exptl_crystal_size_max 0.10
_exptl_crystal_size_mid 0.10
_exptl_crystal_size_min 0.07
_refine_diff_density_max 0.546
_refine_diff_density_min -0.338
_refine_diff_density_rms 0.060
_refine_ls_extinction_method none
_refine_ls_goodness_of_fit_ref 1.031
_refine_ls_hydrogen_treatment refall
_refine_ls_matrix_type full
_refine_ls_number_parameters 453
_refine_ls_number_reflns 6087
_refine_ls_number_restraints 0
_refine_ls_restrained_S_all 1.031
_refine_ls_R_factor_all 0.0870
_refine_ls_R_factor_gt 0.0464
_refine_ls_shift/su_max 0.001
_refine_ls_shift/su_mean 0.000
_refine_ls_structure_factor_coef Fsqd
_refine_ls_weighting_details 'calc w=1/[\s^2^(Fo^2^)+(0.0485P)^2^+1.4229P] where P=(Fo^2^+2Fc^2^)/3'
_refine_ls_weighting_scheme calc
_refine_ls_wR_factor_gt 0.1010
_refine_ls_wR_factor_ref 0.1214
_reflns_number_gt 3989
_reflns_number_total 6087
_reflns_threshold_expression >2sigma(I)
_cod_data_source_file om201287s_si_002.cif
_cod_data_source_block compound_1
_cod_depositor_comments
;
The following automatic conversions were performed:

'_symmetry_cell_setting' value 'Monoclinic' changed to 'monoclinic'
according to /home/saulius/struct/CIF-dictionaries/cif_core.dic
dictionary named 'cif_core.dic' version 2.4.1 from 2010-06-29.

Automatic conversion script
Id: cif_fix_values 1715 2011-07-08 13:25:40Z adriana 
;
_cod_original_cell_volume 2717.3(8)
_cod_original_sg_symbol_H-M 'P2(1)/n  '
_cod_database_code 4076525

loop_
_symmetry_equiv_pos_as_xyz
'x, y, z'
'-x+1/2, y+1/2, -z+1/2'
'-x, -y, -z'
'x-1/2, -y-1/2, z-1/2'

loop_
_atom_site_label
_atom_site_type_symbol
_atom_site_fract_x
_atom_site_fract_y
_atom_site_fract_z
_atom_site_U_iso_or_equiv
_atom_site_adp_type
_atom_site_occupancy
_atom_site_symmetry_multiplicity
_atom_site_calc_flag
Fe1 Fe 0.78258(4) 0.16597(2) 0.22767(3) 0.03516(13) Uani 1 1 d
P1 P 0.74942(7) 0.23656(4) 0.09659(5) 0.03444(19) Uani 1 1 d
O1 O 1.0085(2) 0.08538(13) 0.18126(15) 0.0546(6) Uani 1 1 d
O2 O 0.9409(3) 0.28108(15) 0.31797(19) 0.0722(8) Uani 1 1 d
C1 C 0.6250(3) 0.1735(2) 0.3090(2) 0.0479(8) Uani 1 1 d
H1 H 0.608(3) 0.2128(17) 0.334(2) 0.048(10) Uiso 1 1 d
C2 C 0.5770(3) 0.15508(17) 0.2161(2) 0.0431(8) Uani 1 1 d
H2 H 0.516(3) 0.1855(16) 0.172(2) 0.048(9) Uiso 1 1 d
C3 C 0.6342(4) 0.08989(19) 0.1945(3) 0.0617(10) Uani 1 1 d
H3 H 0.614(4) 0.065(2) 0.130(3) 0.093(14) Uiso 1 1 d
C4 C 0.7179(5) 0.0686(2) 0.2757(4) 0.0822(16) Uani 1 1 d
H4 H 0.765(5) 0.031(3) 0.279(3) 0.100(16) Uiso 1 1 d
C5 C 0.7118(4) 0.1197(3) 0.3447(3) 0.0739(14) Uani 1 1 d
H5 H 0.757(4) 0.124(2) 0.401(3) 0.097(16) Uiso 1 1 d
C6 C 0.9966(3) 0.21210(14) 0.00968(17) 0.0305(6) Uani 1 1 d
C7 C 0.9893(3) 0.14081(15) -0.02321(19) 0.0399(7) Uani 1 1 d
C8 C 1.1035(4) 0.10373(18) -0.0363(2) 0.0491(9) Uani 1 1 d
H6 H 1.096(3) 0.0588(16) -0.0574(19) 0.038(8) Uiso 1 1 d
C9 C 1.2267(4) 0.13258(18) -0.0156(2) 0.0511(9) Uani 1 1 d
C10 C 1.2348(3) 0.20146(18) 0.0197(2) 0.0436(8) Uani 1 1 d
H7 H 1.316(3) 0.2236(15) 0.031(2) 0.043(9) Uiso 1 1 d
C11 C 1.1234(3) 0.24142(14) 0.03269(18) 0.0343(6) Uani 1 1 d
C12 C 0.8607(5) 0.1011(2) -0.0443(3) 0.0568(10) Uani 1 1 d
H8 H 0.871(4) 0.055(2) -0.052(3) 0.093(15) Uiso 1 1 d
H9 H 0.792(6) 0.116(3) -0.019(4) 0.15(3) Uiso 1 1 d
H10 H 0.825(7) 0.107(4) -0.103(5) 0.19(3) Uiso 1 1 d
C13 C 1.3486(6) 0.0904(3) -0.0300(4) 0.0814(15) Uani 1 1 d
H11 H 1.339(5) 0.073(3) -0.092(4) 0.112(19) Uiso 1 1 d
H12 H 1.354(5) 0.049(3) 0.007(3) 0.115(18) Uiso 1 1 d
H13 H 1.425(6) 0.121(3) -0.028(4) 0.15(3) Uiso 1 1 d
C14 C 1.1426(3) 0.31512(16) 0.0738(2) 0.0374(7) Uani 1 1 d
H14 H 1.100(3) 0.3175(16) 0.132(2) 0.051(9) Uiso 1 1 d
H15 H 1.100(3) 0.3497(15) 0.035(2) 0.033(8) Uiso 1 1 d
H16 H 1.236(3) 0.3283(16) 0.085(2) 0.050(9) Uiso 1 1 d
C15 C 0.8477(2) 0.33099(13) -0.04696(17) 0.0264(5) Uani 1 1 d
C16 C 0.8174(2) 0.32171(14) -0.14579(18) 0.0297(6) Uani 1 1 d
C17 C 0.8016(3) 0.38089(16) -0.2046(2) 0.0334(6) Uani 1 1 d
H17 H 0.780(3) 0.3715(15) -0.270(2) 0.040(8) Uiso 1 1 d
C18 C 0.8167(3) 0.45007(15) -0.1716(2) 0.0344(6) Uani 1 1 d
C19 C 0.8418(3) 0.45941(15) -0.0749(2) 0.0329(6) Uani 1 1 d
H18 H 0.850(2) 0.5062(14) -0.0506(18) 0.027(7) Uiso 1 1 d
C20 C 0.8554(2) 0.40159(13) -0.01275(18) 0.0277(6) Uani 1 1 d
C21 C 0.7982(4) 0.24872(18) -0.1890(2) 0.0409(7) Uani 1 1 d
H19 H 0.873(3) 0.2194(17) -0.182(2) 0.049(9) Uiso 1 1 d
H20 H 0.735(3) 0.2198(16) -0.158(2) 0.050(9) Uiso 1 1 d
H21 H 0.775(4) 0.2496(18) -0.254(3) 0.068(11) Uiso 1 1 d
C22 C 0.8072(4) 0.5127(2) -0.2388(3) 0.0509(9) Uani 1 1 d
H22 H 0.792(4) 0.556(2) -0.207(2) 0.070(12) Uiso 1 1 d
H23 H 0.883(4) 0.519(2) -0.271(3) 0.080(13) Uiso 1 1 d
H24 H 0.746(5) 0.504(2) -0.290(3) 0.091(15) Uiso 1 1 d
C23 C 0.8737(3) 0.41951(17) 0.0909(2) 0.0352(7) Uani 1 1 d
H25 H 0.903(3) 0.3811(17) 0.129(2) 0.051(9) Uiso 1 1 d
H26 H 0.790(3) 0.4348(16) 0.110(2) 0.044(8) Uiso 1 1 d
H27 H 0.934(3) 0.4556(16) 0.105(2) 0.043(8) Uiso 1 1 d
C24 C 0.6368(3) 0.31095(15) 0.10779(19) 0.0333(6) Uani 1 1 d
C25 C 0.5723(3) 0.34195(16) 0.0265(2) 0.0383(7) Uani 1 1 d
H28 H 0.585(3) 0.3220(13) -0.034(2) 0.027(7) Uiso 1 1 d
C26 C 0.4962(3) 0.40292(18) 0.0324(3) 0.0460(8) Uani 1 1 d
H29 H 0.463(3) 0.4241(17) -0.029(2) 0.058(10) Uiso 1 1 d
C27 C 0.4782(3) 0.43262(18) 0.1184(3) 0.0499(9) Uani 1 1 d
H30 H 0.426(3) 0.4741(17) 0.120(2) 0.053(9) Uiso 1 1 d
C28 C 0.5368(3) 0.40059(18) 0.1994(2) 0.0459(8) Uani 1 1 d
H31 H 0.524(3) 0.4204(18) 0.259(3) 0.068(11) Uiso 1 1 d
C29 C 0.6160(3) 0.34102(16) 0.1942(2) 0.0380(7) Uani 1 1 d
H32 H 0.654(4) 0.3241(19) 0.250(3) 0.068(11) Uiso 1 1 d
C30 C 0.9211(3) 0.12029(16) 0.1949(2) 0.0393(7) Uani 1 1 d
C31 C 0.8774(3) 0.2357(2) 0.2828(2) 0.0489(8) Uani 1 1 d
B1 B 0.8722(3) 0.26233(16) 0.0190(2) 0.0295(7) Uani 1 1 d

loop_
_atom_site_aniso_label
_atom_site_aniso_U_11
_atom_site_aniso_U_22
_atom_site_aniso_U_33
_atom_site_aniso_U_23
_atom_site_aniso_U_13
_atom_site_aniso_U_12
Fe1 0.0315(2) 0.0443(3) 0.0306(2) 0.00980(18) 0.00749(17) 0.00292(18)
P1 0.0354(4) 0.0388(4) 0.0302(4) 0.0081(3) 0.0086(3) 0.0015(3)
O1 0.0434(13) 0.0697(15) 0.0519(14) 0.0117(12) 0.0113(11) 0.0185(12)
O2 0.0593(17) 0.0832(19) 0.0706(18) -0.0253(15) -0.0070(14) -0.0051(15)
C1 0.0380(18) 0.068(2) 0.0399(19) 0.0114(17) 0.0149(15) 0.0052(17)
C2 0.0295(16) 0.0523(19) 0.0489(19) 0.0126(15) 0.0107(14) -0.0071(14)
C3 0.060(2) 0.047(2) 0.084(3) 0.002(2) 0.031(2) -0.0201(18)
C4 0.074(3) 0.057(3) 0.127(4) 0.055(3) 0.063(3) 0.020(2)
C5 0.051(2) 0.117(4) 0.057(3) 0.054(3) 0.022(2) 0.020(2)
C6 0.0445(17) 0.0288(14) 0.0189(13) 0.0018(10) 0.0059(12) 0.0031(12)
C7 0.059(2) 0.0345(15) 0.0260(15) 0.0001(12) 0.0066(14) 0.0029(14)
C8 0.083(3) 0.0330(17) 0.0308(17) -0.0030(13) 0.0060(17) 0.0188(17)
C9 0.066(2) 0.051(2) 0.0374(18) 0.0087(15) 0.0114(17) 0.0229(18)
C10 0.0413(19) 0.053(2) 0.0369(17) 0.0096(15) 0.0075(15) 0.0122(16)
C11 0.0412(17) 0.0380(15) 0.0237(14) 0.0073(11) 0.0041(12) 0.0056(13)
C12 0.082(3) 0.036(2) 0.050(2) -0.0091(17) -0.002(2) -0.0083(19)
C13 0.087(4) 0.077(3) 0.084(4) 0.010(3) 0.028(3) 0.047(3)
C14 0.0330(17) 0.0395(17) 0.0390(18) 0.0050(14) 0.0019(14) 0.0005(13)
C15 0.0220(12) 0.0348(14) 0.0228(13) 0.0010(11) 0.0044(10) -0.0013(11)
C16 0.0241(13) 0.0408(16) 0.0244(13) -0.0001(11) 0.0034(11) 0.0023(11)
C17 0.0232(14) 0.0523(18) 0.0242(15) 0.0055(13) 0.0012(12) 0.0048(12)
C18 0.0248(14) 0.0425(16) 0.0361(16) 0.0109(13) 0.0043(12) 0.0078(12)
C19 0.0293(15) 0.0304(15) 0.0395(17) -0.0008(12) 0.0062(12) 0.0018(11)
C20 0.0214(13) 0.0329(14) 0.0299(14) 0.0004(11) 0.0078(11) 0.0003(10)
C21 0.044(2) 0.051(2) 0.0262(17) -0.0044(14) -0.0004(15) -0.0036(16)
C22 0.055(2) 0.051(2) 0.046(2) 0.0178(18) 0.0020(19) 0.0080(18)
C23 0.0393(18) 0.0353(16) 0.0322(16) -0.0059(13) 0.0097(14) -0.0040(14)
C24 0.0286(14) 0.0379(15) 0.0335(15) 0.0067(12) 0.0043(12) -0.0029(11)
C25 0.0258(15) 0.0496(18) 0.0392(17) 0.0046(14) 0.0025(13) -0.0047(13)
C26 0.0276(16) 0.054(2) 0.055(2) 0.0162(17) -0.0026(15) -0.0017(14)
C27 0.0356(18) 0.0442(19) 0.072(2) 0.0116(17) 0.0140(17) 0.0059(15)
C28 0.0410(18) 0.0505(19) 0.049(2) 0.0059(16) 0.0170(16) 0.0055(15)
C29 0.0343(16) 0.0461(17) 0.0347(17) 0.0094(14) 0.0081(13) 0.0029(13)
C30 0.0372(17) 0.0496(18) 0.0314(16) 0.0116(13) 0.0051(13) 0.0022(14)
C31 0.0424(19) 0.067(2) 0.0366(18) 0.0008(16) 0.0030(15) 0.0096(17)
B1 0.0343(17) 0.0311(16) 0.0226(15) -0.0045(12) 0.0013(13) -0.0049(13)

loop_
_atom_type_symbol
_atom_type_description
_atom_type_scat_dispersion_real
_atom_type_scat_dispersion_imag
_atom_type_scat_source
C C 0.0033 0.0016 'International Tables Vol C Tables 4.2.6.8 and 6.1.1.4'
H H 0.0000 0.0000 'International Tables Vol C Tables 4.2.6.8 and 6.1.1.4'
B B 0.0013 0.0007 'International Tables Vol C Tables 4.2.6.8 and 6.1.1.4'
O O 0.0106 0.0060 'International Tables Vol C Tables 4.2.6.8 and 6.1.1.4'
P P 0.1023 0.0942 'International Tables Vol C Tables 4.2.6.8 and 6.1.1.4'
Fe Fe 0.3463 0.8444 'International Tables Vol C Tables 4.2.6.8 and 6.1.1.4'

loop_
_geom_angle_atom_site_label_1
_geom_angle_atom_site_label_2
_geom_angle_atom_site_label_3
_geom_angle
C31 Fe1 C30 93.16(15)
C31 Fe1 C4 133.0(2)
C30 Fe1 C4 87.97(15)
C31 Fe1 C5 100.1(2)
C30 Fe1 C5 112.36(15)
C4 Fe1 C5 38.65(19)
C31 Fe1 C3 162.54(15)
C30 Fe1 C3 101.53(15)
C4 Fe1 C3 39.68(18)
C5 Fe1 C3 65.7(2)
C31 Fe1 C1 97.21(15)
C30 Fe1 C1 150.83(13)
C4 Fe1 C1 65.14(17)
C5 Fe1 C1 38.93(14)
C3 Fe1 C1 65.40(16)
C31 Fe1 C2 127.16(14)
C30 Fe1 C2 139.68(14)
C4 Fe1 C2 65.52(16)
C5 Fe1 C2 65.30(15)
C3 Fe1 C2 38.94(13)
C1 Fe1 C2 38.86(13)
C31 Fe1 P1 87.74(11)
C30 Fe1 P1 96.18(9)
C4 Fe1 P1 138.86(18)
C5 Fe1 P1 149.72(11)
C3 Fe1 P1 99.88(13)
C1 Fe1 P1 111.37(10)
C2 Fe1 P1 86.58(9)
C24 P1 B1 109.94(13)
C24 P1 Fe1 113.68(9)
B1 P1 Fe1 126.79(11)
C5 C1 C2 107.9(4)
C5 C1 Fe1 69.8(2)
C2 C1 Fe1 70.72(18)
C3 C2 C1 108.1(3)
C3 C2 Fe1 70.0(2)
C1 C2 Fe1 70.42(18)
C2 C3 C4 107.0(4)
C2 C3 Fe1 71.04(19)
C4 C3 Fe1 69.5(2)
C5 C4 C3 108.4(4)
C5 C4 Fe1 71.0(2)
C3 C4 Fe1 70.8(2)
C4 C5 C1 108.5(4)
C4 C5 Fe1 70.4(2)
C1 C5 Fe1 71.24(19)
C7 C6 C11 117.0(3)
C7 C6 B1 124.6(3)
C11 C6 B1 118.4(2)
C8 C7 C6 120.0(3)
C8 C7 C12 117.3(3)
C6 C7 C12 122.6(3)
C9 C8 C7 123.0(3)
C8 C9 C10 117.2(3)
C8 C9 C13 121.5(4)
C10 C9 C13 121.3(4)
C9 C10 C11 122.1(3)
C10 C11 C6 120.6(3)
C10 C11 C14 118.0(3)
C6 C11 C14 121.4(3)
C20 C15 C16 117.2(2)
C20 C15 B1 123.4(2)
C16 C15 B1 119.4(2)
C17 C16 C15 120.1(2)
C17 C16 C21 118.3(3)
C15 C16 C21 121.5(2)
C18 C17 C16 122.6(3)
C17 C18 C19 117.4(3)
C17 C18 C22 120.8(3)
C19 C18 C22 121.8(3)
C18 C19 C20 122.0(3)
C19 C20 C15 120.5(2)
C19 C20 C23 116.4(2)
C15 C20 C23 123.0(2)
C25 C24 C29 117.6(3)
C25 C24 P1 119.1(2)
C29 C24 P1 123.2(2)
C26 C25 C24 120.3(3)
C27 C26 C25 121.3(3)
C28 C27 C26 118.8(3)
C27 C28 C29 120.4(3)
C28 C29 C24 121.5(3)
O1 C30 Fe1 172.4(2)
O2 C31 Fe1 178.9(3)
C15 B1 C6 119.5(2)
C15 B1 P1 119.7(2)
C6 B1 P1 120.5(2)

loop_
_geom_bond_atom_site_label_1
_geom_bond_atom_site_label_2
_geom_bond_distance
Fe1 C31 1.755(4)
Fe1 C30 1.769(3)
Fe1 C4 2.079(4)
Fe1 C5 2.087(3)
Fe1 C3 2.095(4)
Fe1 C1 2.105(3)
Fe1 C2 2.109(3)
Fe1 P1 2.2810(8)
P1 C24 1.826(3)
P1 B1 1.838(3)
O1 C30 1.145(3)
O2 C31 1.148(4)
C1 C5 1.397(5)
C1 C2 1.402(5)
C2 C3 1.401(5)
C3 C4 1.417(6)
C4 C5 1.378(7)
C6 C7 1.410(4)
C6 C11 1.414(4)
C6 B1 1.603(4)
C7 C8 1.393(4)
C7 C12 1.514(5)
C8 C9 1.375(5)
C9 C10 1.379(5)
C9 C13 1.514(5)
C10 C11 1.397(4)
C11 C14 1.499(4)
C15 C20 1.404(3)
C15 C16 1.419(4)
C15 B1 1.593(4)
C16 C17 1.385(4)
C16 C21 1.499(4)
C17 C18 1.377(4)
C18 C19 1.384(4)
C18 C22 1.508(4)
C19 C20 1.394(4)
C20 C23 1.507(4)
C24 C25 1.393(4)
C24 C29 1.395(4)
C25 C26 1.388(4)
C26 C27 1.380(5)
C27 C28 1.375(5)
C28 C29 1.384(4)

loop_
_geom_torsion_atom_site_label_1
_geom_torsion_atom_site_label_2
_geom_torsion_atom_site_label_3
_geom_torsion_atom_site_label_4
_geom_torsion
C31 Fe1 P1 C24 -73.26(15)
C30 Fe1 P1 C24 -166.20(14)
C4 Fe1 P1 C24 99.8(2)
C5 Fe1 P1 C24 33.0(4)
C3 Fe1 P1 C24 90.92(15)
C1 Fe1 P1 C24 23.60(16)
C2 Fe1 P1 C24 54.18(14)
C31 Fe1 P1 B1 69.20(16)
C30 Fe1 P1 B1 -23.74(16)
C4 Fe1 P1 B1 -117.7(2)
C5 Fe1 P1 B1 175.5(4)
C3 Fe1 P1 B1 -126.62(16)
C1 Fe1 P1 B1 166.06(17)
C2 Fe1 P1 B1 -163.36(15)
C31 Fe1 C1 C5 -97.1(3)
C30 Fe1 C1 C5 12.8(5)
C4 Fe1 C1 C5 37.2(3)
C3 Fe1 C1 C5 81.1(3)
C2 Fe1 C1 C5 118.4(4)
P1 Fe1 C1 C5 172.5(3)
C31 Fe1 C1 C2 144.4(2)
C30 Fe1 C1 C2 -105.7(3)
C4 Fe1 C1 C2 -81.2(3)
C5 Fe1 C1 C2 -118.4(4)
C3 Fe1 C1 C2 -37.3(2)
P1 Fe1 C1 C2 54.0(2)
C5 C1 C2 C3 0.0(4)
Fe1 C1 C2 C3 60.1(2)
C5 C1 C2 Fe1 -60.2(2)
C31 Fe1 C2 C3 -165.1(2)
C30 Fe1 C2 C3 14.8(3)
C4 Fe1 C2 C3 -38.6(3)
C5 Fe1 C2 C3 -81.2(3)
C1 Fe1 C2 C3 -118.7(3)
P1 Fe1 C2 C3 110.3(2)
C31 Fe1 C2 C1 -46.4(3)
C30 Fe1 C2 C1 133.5(2)
C4 Fe1 C2 C1 80.1(3)
C5 Fe1 C2 C1 37.5(3)
C3 Fe1 C2 C1 118.7(3)
P1 Fe1 C2 C1 -131.0(2)
C1 C2 C3 C4 0.1(4)
Fe1 C2 C3 C4 60.5(2)
C1 C2 C3 Fe1 -60.4(2)
C31 Fe1 C3 C2 43.0(6)
C30 Fe1 C3 C2 -170.3(2)
C4 Fe1 C3 C2 117.3(3)
C5 Fe1 C3 C2 80.2(2)
C1 Fe1 C3 C2 37.3(2)
P1 Fe1 C3 C2 -71.8(2)
C31 Fe1 C3 C4 -74.3(6)
C30 Fe1 C3 C4 72.4(3)
C5 Fe1 C3 C4 -37.1(2)
C1 Fe1 C3 C4 -80.1(3)
C2 Fe1 C3 C4 -117.3(3)
P1 Fe1 C3 C4 170.8(2)
C2 C3 C4 C5 -0.2(4)
Fe1 C3 C4 C5 61.3(3)
C2 C3 C4 Fe1 -61.5(2)
C31 Fe1 C4 C5 38.4(4)
C30 Fe1 C4 C5 130.8(3)
C3 Fe1 C4 C5 -118.3(4)
C1 Fe1 C4 C5 -37.5(2)
C2 Fe1 C4 C5 -80.5(3)
P1 Fe1 C4 C5 -132.1(3)
C31 Fe1 C4 C3 156.7(2)
C30 Fe1 C4 C3 -110.9(3)
C5 Fe1 C4 C3 118.3(4)
C1 Fe1 C4 C3 80.8(3)
C2 Fe1 C4 C3 37.8(2)
P1 Fe1 C4 C3 -13.8(4)
C3 C4 C5 C1 0.2(4)
Fe1 C4 C5 C1 61.4(3)
C3 C4 C5 Fe1 -61.2(2)
C2 C1 C5 C4 -0.1(4)
Fe1 C1 C5 C4 -60.8(3)
C2 C1 C5 Fe1 60.7(2)
C31 Fe1 C5 C4 -152.5(3)
C30 Fe1 C5 C4 -54.8(3)
C3 Fe1 C5 C4 38.1(3)
C1 Fe1 C5 C4 118.5(4)
C2 Fe1 C5 C4 81.1(3)
P1 Fe1 C5 C4 104.5(4)
C31 Fe1 C5 C1 89.0(3)
C30 Fe1 C5 C1 -173.3(2)
C4 Fe1 C5 C1 -118.5(4)
C3 Fe1 C5 C1 -80.4(3)
C2 Fe1 C5 C1 -37.4(2)
P1 Fe1 C5 C1 -14.0(5)
C11 C6 C7 C8 -3.2(4)
B1 C6 C7 C8 174.5(3)
C11 C6 C7 C12 175.9(3)
B1 C6 C7 C12 -6.4(4)
C6 C7 C8 C9 2.2(4)
C12 C7 C8 C9 -176.9(3)
C7 C8 C9 C10 0.0(5)
C7 C8 C9 C13 179.4(3)
C8 C9 C10 C11 -1.2(5)
C13 C9 C10 C11 179.4(3)
C9 C10 C11 C6 0.0(4)
C9 C10 C11 C14 178.5(3)
C7 C6 C11 C10 2.2(4)
B1 C6 C11 C10 -175.7(2)
C7 C6 C11 C14 -176.2(2)
B1 C6 C11 C14 5.9(4)
C20 C15 C16 C17 2.4(4)
B1 C15 C16 C17 -177.1(2)
C20 C15 C16 C21 -176.0(3)
B1 C15 C16 C21 4.6(4)
C15 C16 C17 C18 1.4(4)
C21 C16 C17 C18 179.8(3)
C16 C17 C18 C19 -3.5(4)
C16 C17 C18 C22 176.0(3)
C17 C18 C19 C20 1.9(4)
C22 C18 C19 C20 -177.6(3)
C18 C19 C20 C15 1.8(4)
C18 C19 C20 C23 -176.1(3)
C16 C15 C20 C19 -3.9(4)
B1 C15 C20 C19 175.5(2)
C16 C15 C20 C23 173.9(2)
B1 C15 C20 C23 -6.7(4)
B1 P1 C24 C25 53.9(3)
Fe1 P1 C24 C25 -157.38(19)
B1 P1 C24 C29 -123.0(2)
Fe1 P1 C24 C29 25.7(3)
C29 C24 C25 C26 3.5(4)
P1 C24 C25 C26 -173.7(2)
C24 C25 C26 C27 -2.6(4)
C25 C26 C27 C28 -0.2(5)
C26 C27 C28 C29 2.1(5)
C27 C28 C29 C24 -1.2(5)
C25 C24 C29 C28 -1.6(4)
P1 C24 C29 C28 175.4(2)
C31 Fe1 C30 O1 107(2)
C4 Fe1 C30 O1 -26(2)
C5 Fe1 C30 O1 5(2)
C3 Fe1 C30 O1 -64(2)
C1 Fe1 C30 O1 -4(2)
C2 Fe1 C30 O1 -73(2)
P1 Fe1 C30 O1 -165(2)
C30 Fe1 C31 O2 22(19)
C4 Fe1 C31 O2 112(19)
C5 Fe1 C31 O2 135(19)
C3 Fe1 C31 O2 169(100)
C1 Fe1 C31 O2 175(100)
C2 Fe1 C31 O2 -158(19)
P1 Fe1 C31 O2 -74(19)
C20 C15 B1 C6 -113.8(3)
C16 C15 B1 C6 65.6(3)
C20 C15 B1 P1 72.2(3)
C16 C15 B1 P1 -108.4(2)
C7 C6 B1 C15 -113.3(3)
C11 C6 B1 C15 64.4(3)
C7 C6 B1 P1 60.6(3)
C11 C6 B1 P1 -121.7(2)
C24 P1 B1 C15 -15.8(3)
Fe1 P1 B1 C15 -159.40(16)
C24 P1 B1 C6 170.3(2)
Fe1 P1 B1 C6 26.7(3)
